data_1551938
loop_
_publ_author_name
'Wu, Xiaolu'
'Zhang, Pengfei'
'Yang, Zhi'
'Zhang, Shaowen'
'Liu, Hao'
'Chi, Weijie'
'Li, Xiaofang'
'Dong, Yuping'
'Qiu, Nannan'
'Yan, Li'

_publ_section_title
;
 Polymerization of phenylacetylenes by binuclear rhodium catalysts with
 different para-binucleating phenoxyiminato linkages
;
_journal_issue 30
_journal_name_full 'Polymer Chemistry'
_journal_page_first 4163
_journal_paper_doi 10.1039/C9PY00594C
_journal_volume 10
_journal_year 2019
_chemical_absolute_configuration ad
_chemical_formula_moiety 'C44 H42 N2 O2 Rh2, C H Cl3'
_chemical_formula_sum 'C45 H43 Cl3 N2 O2 Rh2'
_chemical_formula_weight 955.98
_space_group_crystal_system monoclinic
_space_group_IT_number 5
_space_group_name_Hall 'C 2y'
_space_group_name_H-M_alt 'C 1 2 1'
_symmetry_space_group_name_Hall 'C 2y'
_symmetry_space_group_name_H-M 'C 1 2 1'
_atom_sites_solution_hydrogens geom
_atom_sites_solution_primary heavy
_atom_sites_solution_secondary difmap
_audit_creation_date 2016-12-13
_audit_creation_method
;
Olex2 1.2
(compiled 2016.11.30 svn.r3356 for OlexSys, GUI svn.r5269)
;
_audit_update_record
;
2017-01-17 deposited with the CCDC.    2019-06-21 downloaded from the CCDC.
;
_cell_angle_alpha 90.00
_cell_angle_beta 94.88(3)
_cell_angle_gamma 90.00
_cell_formula_units_Z 2
_cell_length_a 19.411(4)
_cell_length_b 10.281(2)
_cell_length_c 9.972(2)
_cell_measurement_reflns_used 3285
_cell_measurement_temperature 153.1500
_cell_measurement_theta_max 27.4739
_cell_measurement_theta_min 2.1061
_cell_volume 1982.8(7)
_computing_cell_refinement 'CrystalClear (Rigaku Inc., 2008)'
_computing_data_collection 'CrystalClear (Rigaku Inc., 2008)'
_computing_data_reduction 'CrystalClear (Rigaku Inc., 2008)'
_computing_molecular_graphics 'Olex2 (Dolomanov et al., 2009)'
_computing_publication_material 'Olex2 (Dolomanov et al., 2009)'
_computing_structure_refinement 'XL (Sheldrick, 2008)'
_computing_structure_solution
;
????
;
_diffrn_ambient_temperature 153.1500
_diffrn_detector_area_resol_mean 28.5714
_diffrn_measured_fraction_theta_full 98.8000
_diffrn_measured_fraction_theta_max 27.4739
_diffrn_measurement_details
;
scan:
    Number of images: 360
               Slice: -110.0000 - 70.0000
         Image width: 0.5000
            Exp time: 5.0000
       Rotation axis: Omega
               Omega: 0.0000
                 Chi: 45.0000
                 Phi: 0.0000
                 XTD: 44.7485
              2theta: -20.2210
scan:
    Number of images: 240
               Slice: -110.0000 - 10.0000
         Image width: 0.5000
            Exp time: 5.0000
       Rotation axis: Omega
               Omega: 0.0000
                 Chi: 45.0000
                 Phi: 90.0000
                 XTD: 44.7485
              2theta: -20.2210
;
_diffrn_measurement_device
;
Saturn724+ (2x2 bin mode)
;
_diffrn_measurement_device_details
;
AFC10: Fixed Chi 2 circle
;
_diffrn_measurement_device_type 'multiwire proportional'
_diffrn_measurement_method dtprofit.ref
_diffrn_orient_matrix_type d*Trek
_diffrn_orient_matrix_UB_11 0.0279
_diffrn_orient_matrix_UB_12 0.0321
_diffrn_orient_matrix_UB_13 -0.0294
_diffrn_orient_matrix_UB_21 0.0029
_diffrn_orient_matrix_UB_22 -0.0669
_diffrn_orient_matrix_UB_23 -0.0705
_diffrn_orient_matrix_UB_31 -0.0798
_diffrn_orient_matrix_UB_32 0.0428
_diffrn_orient_matrix_UB_33 -0.0439
_diffrn_radiation_detector CCD
_diffrn_radiation_monochromator 'Graphite Monochromator'
_diffrn_radiation_type MoK\a
_diffrn_radiation_wavelength 0.710747
_diffrn_reflns_av_R_equivalents 0.0617
_diffrn_reflns_av_unetI/netI 0.0842
_diffrn_reflns_limit_h_max 16
_diffrn_reflns_limit_h_min -23
_diffrn_reflns_limit_k_max 12
_diffrn_reflns_limit_k_min -12
_diffrn_reflns_limit_l_max 10
_diffrn_reflns_limit_l_min -11
_diffrn_reflns_number 5561
_diffrn_reflns_theta_full 25.00
_diffrn_reflns_theta_max 25.00
_diffrn_reflns_theta_min 2.05
_diffrn_source 'Rotating Anode'
_diffrn_source_current 90.0000
_diffrn_source_power 4.5000
_diffrn_source_voltage 50.0000
_exptl_absorpt_coefficient_mu 1.076
_exptl_absorpt_correction_T_max 1.0000
_exptl_absorpt_correction_T_min 0.5593
_exptl_absorpt_correction_type multi-scan
_exptl_absorpt_process_details 'CrystalClear (Rigaku Inc., 2008)'
_exptl_crystal_colour yellow
_exptl_crystal_colour_primary yellow
_exptl_crystal_density_diffrn 1.601
_exptl_crystal_density_method 'not measured'
_exptl_crystal_description block
_exptl_crystal_F_000 968
_exptl_crystal_size_max 0.15
_exptl_crystal_size_mid 0.1
_exptl_crystal_size_min 0.08
_refine_diff_density_max 2.027
_refine_diff_density_min -1.898
_refine_diff_density_rms 0.431
_refine_ls_abs_structure_details 'Flack H D (1983), Acta Cryst. A39, 876-881'
_refine_ls_abs_structure_Flack 0.06(11)
_refine_ls_extinction_coef 0.0047(13)
_refine_ls_extinction_expression Fc^*^=kFc[1+0.001xFc^2^\l^3^/sin(2\q)]^-1/4^
_refine_ls_extinction_method SHELXL
_refine_ls_goodness_of_fit_ref 1.127
_refine_ls_hydrogen_treatment constr
_refine_ls_matrix_type full
_refine_ls_number_parameters 251
_refine_ls_number_reflns 3204
_refine_ls_number_restraints 337
_refine_ls_restrained_S_all 1.094
_refine_ls_R_factor_all 0.0965
_refine_ls_R_factor_gt 0.0818
_refine_ls_shift/su_max 0.001
_refine_ls_shift/su_mean 0.000
_refine_ls_structure_factor_coef Fsqd
_refine_ls_weighting_details 'calc w=1/[\s^2^(Fo^2^)+(0.1770P)^2^+8.6680P] where P=(Fo^2^+2Fc^2^)/3'
_refine_ls_weighting_scheme calc
_refine_ls_wR_factor_gt 0.2208
_refine_ls_wR_factor_ref 0.2663
_reflns_number_gt 2880
_reflns_number_total 3204
_reflns_threshold_expression >2sigma(I)
_cod_data_source_file c9py00594c2.cif
_cod_data_source_block bwn16285
_cod_depositor_comments
;
The following automatic conversions were performed:

'_exptl_absorpt_correction_type' value 'Multi-scan' changed to
'multi-scan' according to
/home/data/users/saulius/crontab/automatic-downloads/rss-feeds/RSC/lib/dictionaries/cif_core.dic
dictionary named 'cif_core.dic' version 2.4.2 from 2011-04-26.

Automatic conversion script
Id: cif_fix_values 4973 2017-02-22 13:04:09Z antanas 

 Adding full bibliography for 1551934--1551938.cif.
;
_cod_original_formula_sum C45H43Cl3N2O2Rh2
_cod_database_code 1551938
_diffrn_number_total 2377
_olex2_refinement_description
;
1. Fixed Uiso
 At 1.2 times of:
  All C(H) groups, All C(H,H) groups
 At 1.5 times of:
  All C(H,H,H) groups
2. Uiso/Uaniso restraints and constraints
All non-hydrogen atoms have similar U: within 2A with sigma of 0.01 and sigma
for terminal atoms of 0.02
All non-hydrogen atoms restrained to be isotropic: with sigma of 0.01 and sigma
for terminal atoms of 0.02
3. Others
 Fixed Sof: C23(0.5) H23(0.5)
4.a Riding coordinates:
 C23(H23)
4.b Ternary CH refined with riding coordinates:
 C1(H1), C2(H2), C3(H3), C5(H5), C6(H6), C7(H7), C16(H16)
4.c Secondary CH2 refined with riding coordinates:
 C4(H4A,H4B)
4.d Aromatic/amide H refined with riding coordinates:
 C9(H9), C11(H11), C12(H12), C14(H14), C18(H18), C19(H19), C20(H20), C21(H21),
 C22(H22)
4.e Idealised Me refined as rotating group:
 C15(H15A,H15B,H15C)
;
_olex2_submission_special_instructions 'No special instructions were received'

loop_
_space_group_symop_id
_space_group_symop_operation_xyz
1 'x, y, z'
2 '-x, y, -z'
3 'x+1/2, y+1/2, z'
4 '-x+1/2, y+1/2, -z'

loop_
_atom_site_label
_atom_site_type_symbol
_atom_site_fract_x
_atom_site_fract_y
_atom_site_fract_z
_atom_site_U_iso_or_equiv
_atom_site_adp_type
_atom_site_occupancy
_atom_site_calc_flag
_atom_site_site_symmetry_order
_atom_site_refinement_flags_posn
_atom_site_refinement_flags_adp
_atom_site_refinement_flags_occupancy
Rh1 Rh 0.74235(4) 0.72435(11) 0.29837(8) 0.0319(4) Uani 1 d 1 . U .
O1 O 0.8422(4) 0.7095(11) 0.2493(8) 0.0343(18) Uani 1 d 1 . U .
N1 N 0.7061(5) 0.6246(10) 0.1271(10) 0.031(2) Uani 1 d 1 . U .
C1 C 0.7650(7) 0.8930(14) 0.4273(14) 0.039(3) Uani 1 d 1 . U .
H1 H 0.8027 0.9575 0.4170 0.047 Uiso 1 calc 1 R . .
C2 C 0.7723(7) 0.7732(14) 0.5024(14) 0.040(3) Uani 1 d 1 . U .
H2 H 0.8172 0.7447 0.5497 0.048 Uiso 1 calc 1 R . .
C3 C 0.7005(6) 0.7467(14) 0.5605(13) 0.039(2) Uani 1 d 1 . U .
H3 H 0.6999 0.6859 0.6387 0.047 Uiso 1 calc 1 R . .
C4 C 0.6736(8) 0.8829(14) 0.5781(14) 0.040(3) Uani 1 d 1 . U .
H4A H 0.7013 0.9324 0.6489 0.047 Uiso 1 calc 1 R . .
H4B H 0.6241 0.8850 0.5946 0.047 Uiso 1 calc 1 R . .
C5 C 0.6868(7) 0.9265(14) 0.4349(15) 0.041(2) Uani 1 d 1 . U .
H5 H 0.6731 1.0179 0.4107 0.049 Uiso 1 calc 1 R . .
C6 C 0.6494(7) 0.8196(14) 0.3494(14) 0.037(2) Uani 1 d 1 . U .
H6 H 0.6082 0.8353 0.2842 0.044 Uiso 1 calc 1 R . .
C7 C 0.6599(6) 0.7057(14) 0.4268(13) 0.037(3) Uani 1 d 1 . U .
H7 H 0.6267 0.6311 0.4205 0.044 Uiso 1 calc 1 R . .
C8 C 0.8610(6) 0.6592(13) 0.1347(12) 0.032(2) Uani 1 d 1 . U .
C9 C 0.9339(6) 0.6654(13) 0.1203(12) 0.030(2) Uani 1 d 1 . U .
H9 H 0.9635 0.6992 0.1927 0.036 Uiso 1 calc 1 R . .
C10 C 0.9633(6) 0.6236(13) 0.0040(12) 0.031(2) Uani 1 d 1 . U .
C11 C 0.9160(7) 0.5779(13) -0.1081(13) 0.033(2) Uani 1 d 1 . U .
H11 H 0.9328 0.5544 -0.1914 0.040 Uiso 1 calc 1 R . .
C12 C 0.8458(7) 0.5696(14) -0.0905(15) 0.038(2) Uani 1 d 1 . U .
H12 H 0.8151 0.5360 -0.1613 0.046 Uiso 1 calc 1 R . .
C13 C 0.8186(6) 0.6105(13) 0.0320(12) 0.033(2) Uani 1 d 1 . U .
C14 C 0.7449(7) 0.5954(14) 0.0280(14) 0.035(2) Uani 1 d 1 . U .
H14 H 0.7220 0.5616 -0.0524 0.042 Uiso 1 calc 1 R . .
C15 C 0.6275(8) 0.4391(16) 0.1338(17) 0.051(4) Uani 1 d 1 . U .
H15A H 0.6548 0.4201 0.2187 0.077 Uiso 1 calc 1 GR . .
H15B H 0.6454 0.3885 0.0611 0.077 Uiso 1 calc 1 GR . .
H15C H 0.5790 0.4156 0.1417 0.077 Uiso 1 calc 1 GR . .
C16 C 0.6322(6) 0.5820(13) 0.1028(13) 0.032(2) Uani 1 d 1 . U .
H16 H 0.6058 0.6288 0.1699 0.038 Uiso 1 calc 1 R . .
C17 C 0.5994(7) 0.6182(14) -0.0345(14) 0.038(2) Uani 1 d 1 . U .
C18 C 0.5829(7) 0.7456(16) -0.0585(14) 0.043(3) Uani 1 d 1 . U .
H18 H 0.5911 0.8082 0.0111 0.052 Uiso 1 calc 1 R . .
C19 C 0.5532(8) 0.7851(18) -0.1877(14) 0.045(3) Uani 1 d 1 . U .
H19 H 0.5437 0.8747 -0.2041 0.054 Uiso 1 calc 1 R . .
C20 C 0.5387(7) 0.7007(16) -0.2844(15) 0.049(3) Uani 1 d 1 . U .
H20 H 0.5165 0.7287 -0.3680 0.059 Uiso 1 calc 1 R . .
C21 C 0.5552(9) 0.5732(18) -0.2653(17) 0.053(3) Uani 1 d 1 . U .
H21 H 0.5469 0.5121 -0.3362 0.063 Uiso 1 calc 1 R . .
C22 C 0.5849(8) 0.5336(17) -0.1376(16) 0.051(3) Uani 1 d 1 . U .
H22 H 0.5952 0.4441 -0.1233 0.061 Uiso 1 calc 1 R . .
Cl1 Cl 0.5503(2) 0.2938(5) 0.4031(5) 0.0624(12) Uani 1 d 1 . U .
C23 C 0.5288(18) 0.216(5) 0.526(3) 0.068(4) Uani 0.50 d 1 . U .
H23 H 0.5667 0.2215 0.5944 0.082 Uiso 0.50 d 1 R . .
Cl0A Cl 0.5000 0.0487(8) 0.5000 0.090(2) Uani 1 d 2 S TU P

loop_
_atom_site_aniso_label
_atom_site_aniso_U_11
_atom_site_aniso_U_22
_atom_site_aniso_U_33
_atom_site_aniso_U_23
_atom_site_aniso_U_13
_atom_site_aniso_U_12
Rh1 0.0252(5) 0.0302(5) 0.0411(6) -0.0002(5) 0.0078(3) 0.0002(5)
O1 0.028(3) 0.035(5) 0.040(3) -0.004(4) 0.004(3) -0.008(4)
N1 0.030(4) 0.022(4) 0.042(4) -0.008(4) 0.007(3) 0.006(3)
C1 0.034(5) 0.033(5) 0.049(5) -0.003(4) 0.001(4) 0.000(4)
C2 0.038(5) 0.039(5) 0.043(5) -0.008(4) -0.001(4) -0.001(4)
C3 0.038(4) 0.039(5) 0.041(4) -0.004(4) 0.012(4) 0.005(4)
C4 0.040(5) 0.035(5) 0.045(5) -0.002(4) 0.010(4) 0.002(4)
C5 0.038(4) 0.033(4) 0.052(5) 0.006(4) 0.005(4) 0.000(4)
C6 0.031(4) 0.035(5) 0.045(5) 0.004(4) 0.008(4) 0.008(4)
C7 0.029(4) 0.032(5) 0.050(5) 0.000(5) 0.008(4) 0.007(4)
C8 0.030(4) 0.024(4) 0.042(4) 0.002(4) 0.005(4) 0.000(4)
C9 0.028(4) 0.025(4) 0.038(4) -0.002(4) 0.002(4) 0.005(4)
C10 0.030(4) 0.028(4) 0.034(4) -0.005(4) 0.002(4) -0.005(4)
C11 0.031(5) 0.031(5) 0.037(5) -0.010(4) 0.002(4) -0.005(4)
C12 0.034(5) 0.036(5) 0.046(5) -0.004(4) 0.005(4) 0.003(4)
C13 0.029(4) 0.035(4) 0.037(4) 0.000(4) 0.012(4) 0.004(4)
C14 0.031(4) 0.033(5) 0.042(5) -0.005(4) 0.005(4) 0.001(4)
C15 0.041(7) 0.049(8) 0.065(8) -0.002(7) 0.010(6) -0.010(6)
C16 0.027(4) 0.030(4) 0.039(4) -0.004(4) 0.011(4) 0.003(4)
C17 0.032(4) 0.035(4) 0.046(4) -0.003(4) 0.011(4) 0.004(4)
C18 0.041(5) 0.044(6) 0.045(5) 0.002(4) 0.009(4) 0.012(4)
C19 0.047(5) 0.052(5) 0.036(5) 0.009(5) 0.002(4) 0.012(5)
C20 0.043(5) 0.055(6) 0.048(5) 0.005(5) 0.002(4) -0.006(5)
C21 0.053(5) 0.054(5) 0.050(5) 0.000(5) -0.004(5) -0.016(5)
C22 0.051(5) 0.051(5) 0.051(5) 0.002(5) 0.004(5) -0.012(5)
Cl1 0.045(2) 0.081(3) 0.060(2) -0.005(2) -0.0051(17) 0.002(2)
C23 0.062(6) 0.071(6) 0.069(6) -0.002(6) -0.010(5) -0.001(6)
Cl0A 0.097(5) 0.065(4) 0.102(5) 0.000 -0.025(4) 0.000

loop_
_atom_type_symbol
_atom_type_description
_atom_type_scat_dispersion_real
_atom_type_scat_dispersion_imag
_atom_type_scat_source
C C 0.0033 0.0016 'International Tables Vol C Tables 4.2.6.8 and 6.1.1.4'
H H 0.0000 0.0000 'International Tables Vol C Tables 4.2.6.8 and 6.1.1.4'
N N 0.0061 0.0033 'International Tables Vol C Tables 4.2.6.8 and 6.1.1.4'
O O 0.0106 0.0060 'International Tables Vol C Tables 4.2.6.8 and 6.1.1.4'
Rh Rh -1.1178 0.9187 'International Tables Vol C Tables 4.2.6.8 and 6.1.1.4'
Cl Cl 0.1484 0.1585 'International Tables Vol C Tables 4.2.6.8 and 6.1.1.4'

loop_
_geom_angle_atom_site_label_1
_geom_angle_atom_site_label_2
_geom_angle_atom_site_label_3
_geom_angle
_geom_angle_site_symmetry_1
_geom_angle_site_symmetry_3
O1 Rh1 N1 91.6(4) . .
O1 Rh1 C1 93.0(5) . .
O1 Rh1 C2 93.4(4) . .
O1 Rh1 C6 157.1(5) . .
O1 Rh1 C7 155.3(4) . .
N1 Rh1 C1 157.0(5) . .
N1 Rh1 C2 162.7(5) . .
N1 Rh1 C6 100.9(5) . .
N1 Rh1 C7 103.4(5) . .
C2 Rh1 C1 39.1(6) . .
C2 Rh1 C6 80.4(5) . .
C2 Rh1 C7 66.8(5) . .
C6 Rh1 C1 68.2(5) . .
C7 Rh1 C1 80.9(5) . .
C7 Rh1 C6 38.3(5) . .
C8 O1 Rh1 124.7(7) . .
C14 N1 Rh1 123.7(9) . .
C14 N1 C16 114.1(10) . .
C16 N1 Rh1 122.2(7) . .
Rh1 C1 H1 125.4 . .
C2 C1 Rh1 68.5(8) . .
C2 C1 H1 125.4 . .
C2 C1 C5 102.5(12) . .
C5 C1 Rh1 93.3(8) . .
C5 C1 H1 125.4 . .
Rh1 C2 H2 122.6 . .
C1 C2 Rh1 72.4(8) . .
C1 C2 H2 122.6 . .
C1 C2 C3 106.7(12) . .
C3 C2 Rh1 97.6(8) . .
C3 C2 H2 122.6 . .
C2 C3 H3 117.5 . .
C4 C3 C2 101.9(11) . .
C4 C3 H3 117.5 . .
C4 C3 C7 101.4(11) . .
C7 C3 C2 97.6(10) . .
C7 C3 H3 117.5 . .
C3 C4 H4A 112.9 . .
C3 C4 H4B 112.9 . .
C3 C4 C5 94.3(11) . .
H4A C4 H4B 110.3 . .
C5 C4 H4A 112.9 . .
C5 C4 H4B 112.9 . .
C1 C5 H5 115.8 . .
C4 C5 C1 102.7(11) . .
C4 C5 H5 115.8 . .
C6 C5 C1 103.3(11) . .
C6 C5 C4 101.5(11) . .
C6 C5 H5 115.8 . .
Rh1 C6 H6 124.1 . .
C5 C6 Rh1 95.2(8) . .
C5 C6 H6 124.1 . .
C7 C6 Rh1 70.5(7) . .
C7 C6 C5 104.6(11) . .
C7 C6 H6 124.1 . .
Rh1 C7 H7 122.8 . .
C3 C7 Rh1 98.0(8) . .
C3 C7 H7 122.8 . .
C6 C7 Rh1 71.2(7) . .
C6 C7 C3 106.5(12) . .
C6 C7 H7 122.8 . .
O1 C8 C9 114.4(10) . .
O1 C8 C13 126.7(11) . .
C13 C8 C9 118.8(11) . .
C8 C9 H9 118.6 . .
C10 C9 C8 122.9(11) . .
C10 C9 H9 118.6 . .
C9 C10 C10 121.5(13) . 2_755
C9 C10 C11 117.2(11) . .
C10 C10 C11 121.3(13) 2_755 .
C10 C11 H11 120.6 . .
C12 C11 C10 118.7(12) . .
C12 C11 H11 120.6 . .
C11 C12 H12 119.1 . .
C11 C12 C13 121.7(13) . .
C13 C12 H12 119.1 . .
C8 C13 C12 120.5(12) . .
C8 C13 C14 126.9(11) . .
C12 C13 C14 112.5(12) . .
N1 C14 C13 125.6(12) . .
N1 C14 H14 117.2 . .
C13 C14 H14 117.2 . .
H15A C15 H15B 109.5 . .
H15A C15 H15C 109.5 . .
H15B C15 H15C 109.5 . .
C16 C15 H15A 109.5 . .
C16 C15 H15B 109.5 . .
C16 C15 H15C 109.5 . .
N1 C16 C15 109.1(11) . .
N1 C16 H16 106.7 . .
N1 C16 C17 113.5(10) . .
C15 C16 H16 106.7 . .
C15 C16 C17 113.5(12) . .
C17 C16 H16 106.7 . .
C18 C17 C16 118.1(13) . .
C22 C17 C16 125.1(14) . .
C22 C17 C18 116.8(14) . .
C17 C18 H18 119.9 . .
C17 C18 C19 120.2(15) . .
C19 C18 H18 119.9 . .
C18 C19 H19 119.3 . .
C20 C19 C18 121.4(17) . .
C20 C19 H19 119.3 . .
C19 C20 H20 119.9 . .
C19 C20 C21 120.2(15) . .
C21 C20 H20 119.9 . .
C20 C21 H21 120.7 . .
C20 C21 C22 118.5(16) . .
C22 C21 H21 120.7 . .
C17 C22 C21 122.7(17) . .
C17 C22 H22 118.6 . .
C21 C22 H22 118.6 . .
C23 Cl1 C23 38(2) . 2_656
Cl1 C23 Cl1 111(3) . 2_656
Cl1 C23 H23 107.0 . .
Cl1 C23 H23 107.8 2_656 .
Cl1 C23 Cl0A 118(2) . .
C23 C23 Cl1 88(3) 2_656 .
C23 C23 Cl1 54(3) 2_656 2_656
C23 C23 H23 160.5 2_656 .
C23 C23 Cl0A 70.9(11) 2_656 .
Cl0A C23 Cl1 101.5(19) . 2_656
Cl0A C23 H23 111.0 . .
C23 Cl0A C23 38(2) 2_656 .

loop_
_geom_bond_atom_site_label_1
_geom_bond_atom_site_label_2
_geom_bond_distance
_geom_bond_site_symmetry_2
Rh1 O1 2.044(8) .
Rh1 N1 2.063(10) .
Rh1 C1 2.180(14) .
Rh1 C2 2.128(13) .
Rh1 C6 2.151(13) .
Rh1 C7 2.142(12) .
O1 C8 1.334(15) .
N1 C14 1.326(16) .
N1 C16 1.500(16) .
C1 H1 1.0000 .
C1 C2 1.44(2) .
C1 C5 1.56(2) .
C2 H2 1.0000 .
C2 C3 1.578(19) .
C3 H3 1.0000 .
C3 C4 1.510(19) .
C3 C7 1.548(18) .
C4 H4A 0.9900 .
C4 H4B 0.9900 .
C4 C5 1.54(2) .
C5 H5 1.0000 .
C5 C6 1.54(2) .
C6 H6 1.0000 .
C6 C7 1.408(19) .
C7 H7 1.0000 .
C8 C9 1.435(17) .
C8 C13 1.354(18) .
C9 H9 0.9500 .
C9 C10 1.403(18) .
C10 C10 1.43(2) 2_755
C10 C11 1.463(16) .
C11 H11 0.9500 .
C11 C12 1.390(19) .
C12 H12 0.9500 .
C12 C13 1.434(19) .
C13 C14 1.436(17) .
C14 H14 0.9500 .
C15 H15A 0.9800 .
C15 H15B 0.9800 .
C15 H15C 0.9800 .
C15 C16 1.51(2) .
C16 H16 1.0000 .
C16 C17 1.507(19) .
C17 C18 1.37(2) .
C17 C22 1.36(2) .
C18 H18 0.9500 .
C18 C19 1.425(19) .
C19 H19 0.9500 .
C19 C20 1.31(2) .
C20 H20 0.9500 .
C20 C21 1.36(2) .
C21 H21 0.9500 .
C21 C22 1.41(2) .
C22 H22 0.9500 .
Cl1 C23 1.55(4) .
Cl1 C23 1.92(4) 2_656
C23 Cl1 1.92(4) 2_656
C23 C23 1.19(6) 2_656
C23 H23 0.9602 .
C23 Cl0A 1.82(5) .
Cl0A C23 1.82(5) 2_656

loop_
_geom_torsion_atom_site_label_1
_geom_torsion_atom_site_label_2
_geom_torsion_atom_site_label_3
_geom_torsion_atom_site_label_4
_geom_torsion
_geom_torsion_site_symmetry_1
_geom_torsion_site_symmetry_4
Rh1 O1 C8 C9 177.0(8) . .
Rh1 O1 C8 C13 0.3(19) . .
Rh1 N1 C14 C13 10(2) . .
Rh1 N1 C16 C15 -101.8(11) . .
Rh1 N1 C16 C17 130.6(10) . .
Rh1 C1 C2 C3 -92.9(9) . .
Rh1 C1 C5 C4 105.6(10) . .
Rh1 C1 C5 C6 0.4(10) . .
Rh1 C2 C3 C4 -104.0(10) . .
Rh1 C2 C3 C7 -0.5(10) . .
Rh1 C6 C7 C3 93.0(8) . .
O1 Rh1 N1 C14 -9.7(11) . .
O1 Rh1 N1 C16 172.0(9) . .
O1 Rh1 C1 C2 -91.6(8) . .
O1 Rh1 C1 C5 166.2(8) . .
O1 Rh1 C2 C1 90.7(8) . .
O1 Rh1 C2 C3 -164.2(8) . .
O1 Rh1 C6 C5 -36.6(15) . .
O1 Rh1 C6 C7 -140.2(11) . .
O1 Rh1 C7 C3 38.8(17) . .
O1 Rh1 C7 C6 143.6(11) . .
O1 C8 C9 C10 -176.7(12) . .
O1 C8 C13 C12 174.6(13) . .
O1 C8 C13 C14 -4(2) . .
N1 Rh1 O1 C8 5.1(11) . .
N1 Rh1 C1 C2 167.1(10) . .
N1 Rh1 C1 C5 64.9(16) . .
N1 Rh1 C2 C1 -162.9(13) . .
N1 Rh1 C2 C3 -57.7(19) . .
N1 Rh1 C6 C5 -158.5(8) . .
N1 Rh1 C6 C7 97.9(8) . .
N1 Rh1 C7 C3 164.5(8) . .
N1 Rh1 C7 C6 -90.7(9) . .
N1 C16 C17 C18 -73.2(15) . .
N1 C16 C17 C22 106.6(15) . .
C1 Rh1 O1 C8 -152.3(11) . .
C1 Rh1 N1 C14 91.9(16) . .
C1 Rh1 N1 C16 -86.4(15) . .
C1 Rh1 C2 C3 105.1(12) . .
C1 Rh1 C6 C5 0.3(8) . .
C1 Rh1 C6 C7 -103.3(9) . .
C1 Rh1 C7 C3 -38.6(9) . .
C1 Rh1 C7 C6 66.2(8) . .
C1 C2 C3 C4 -30.1(13) . .
C1 C2 C3 C7 73.3(12) . .
C1 C5 C6 Rh1 -0.4(11) . .
C1 C5 C6 C7 70.8(12) . .
C2 Rh1 O1 C8 168.5(11) . .
C2 Rh1 N1 C14 -116.5(17) . .
C2 Rh1 N1 C16 65.2(19) . .
C2 Rh1 C1 C5 -102.2(12) . .
C2 Rh1 C6 C5 39.1(8) . .
C2 Rh1 C6 C7 -64.6(8) . .
C2 Rh1 C7 C3 -0.4(8) . .
C2 Rh1 C7 C6 104.4(9) . .
C2 C1 C5 C4 36.9(13) . .
C2 C1 C5 C6 -68.3(13) . .
C2 C3 C4 C5 49.9(12) . .
C2 C3 C7 Rh1 0.5(10) . .
C2 C3 C7 C6 -72.2(12) . .
C3 C4 C5 C1 -54.0(12) . .
C3 C4 C5 C6 52.7(12) . .
C4 C3 C7 Rh1 104.4(9) . .
C4 C3 C7 C6 31.7(13) . .
C4 C5 C6 Rh1 -106.5(9) . .
C4 C5 C6 C7 -35.4(13) . .
C5 C1 C2 Rh1 88.6(9) . .
C5 C1 C2 C3 -4.3(13) . .
C5 C6 C7 Rh1 -90.4(9) . .
C5 C6 C7 C3 2.6(13) . .
C6 Rh1 O1 C8 -118.4(14) . .
C6 Rh1 N1 C14 151.0(11) . .
C6 Rh1 N1 C16 -27.3(10) . .
C6 Rh1 C1 C2 101.9(9) . .
C6 Rh1 C1 C5 -0.3(8) . .
C6 Rh1 C2 C1 -67.2(8) . .
C6 Rh1 C2 C3 37.9(8) . .
C6 Rh1 C7 C3 -104.8(12) . .
C7 Rh1 O1 C8 132.9(12) . .
C7 Rh1 N1 C14 -169.8(11) . .
C7 Rh1 N1 C16 11.8(10) . .
C7 Rh1 C1 C2 64.2(8) . .
C7 Rh1 C1 C5 -37.9(8) . .
C7 Rh1 C2 C1 -104.7(9) . .
C7 Rh1 C2 C3 0.4(8) . .
C7 Rh1 C6 C5 103.7(11) . .
C7 C3 C4 C5 -50.5(12) . .
C8 C9 C10 C10 -176.1(9) . 2_755
C8 C9 C10 C11 2.9(19) . .
C8 C13 C14 N1 -2(2) . .
C9 C8 C13 C12 -2(2) . .
C9 C8 C13 C14 179.4(13) . .
C9 C10 C11 C12 -4.5(19) . .
C10 C10 C11 C12 174.5(10) 2_755 .
C10 C11 C12 C13 3(2) . .
C11 C12 C13 C8 0(2) . .
C11 C12 C13 C14 179.1(13) . .
C12 C13 C14 N1 179.6(13) . .
C13 C8 C9 C10 0.3(19) . .
C14 N1 C16 C15 79.8(14) . .
C14 N1 C16 C17 -47.9(15) . .
C15 C16 C17 C18 161.4(13) . .
C15 C16 C17 C22 -19(2) . .
C16 N1 C14 C13 -172.0(12) . .
C16 C17 C18 C19 178.6(12) . .
C16 C17 C22 C21 -178.8(13) . .
C17 C18 C19 C20 3(2) . .
C18 C17 C22 C21 1(2) . .
C18 C19 C20 C21 -4(2) . .
C19 C20 C21 C22 3(2) . .
C20 C21 C22 C17 -2(3) . .
C22 C17 C18 C19 -1(2) . .
Cl1 C23 Cl0A C23 -76(3) . 2_656
Cl1 C23 Cl0A C23 45(3) 2_656 2_656
C23 Cl1 C23 Cl1 -50(2) 2_656 2_656
C23 Cl1 C23 Cl0A 67(2) 2_656 .
